data_2022426
loop_
_publ_author_name
'Wu, Pengfei'
'Zhou, Long'
'Xia, Shuwei'
'Yu, Liangmin'

_publ_section_title
;
 Synthesis of luminescent cocrystals based on fluoranthene and the
 analysis of weak interactions and photophysical properties
;
_journal_coeditor_code DG3020
_journal_issue 9
_journal_name_full 'Acta Crystallographica Section C'
_journal_page_first
;
;
_journal_paper_doi 10.1107/S2053229621008652
_journal_volume 77
_journal_year 2021
_chemical_formula_iupac 'C10 H2 N4, C16 H10'
_chemical_formula_moiety 'C10 H2 N4, C16 H10'
_chemical_formula_sum 'C26 H12 N4'
_chemical_formula_weight 380.40
_chemical_name_common
;
Fluoranthene--1,2,4,5-tetracyanobenzene (1/1)
;
_chemical_name_systematic
;
Fluoranthene--benzene-1,2,4,5-tetracarbonitrile (1/1)
;
_space_group_crystal_system monoclinic
_space_group_IT_number 14
_space_group_name_Hall '-P 2ybc'
_space_group_name_H-M_alt 'P 1 21/c 1'
_atom_sites_solution_hydrogens geom
_atom_sites_solution_primary dual
_audit_creation_method
;
Olex2 1.2
(compiled 2018.05.29 svn.r3508 for OlexSys, GUI svn.r5506)
;
_cell_angle_alpha 90
_cell_angle_beta 90.162(2)
_cell_angle_gamma 90
_cell_formula_units_Z 4
_cell_length_a 7.3192(14)
_cell_length_b 8.2802(8)
_cell_length_c 31.3093(4)
_cell_measurement_reflns_used 1733
_cell_measurement_temperature 170
_cell_measurement_theta_max 24.961
_cell_measurement_theta_min 2.545
_cell_volume 1897.5(4)
_computing_cell_refinement
;
SAINT (Bruker, 2016)
;
_computing_data_collection
;
APEX2 (Bruker, 2016)
;
_computing_data_reduction
;
SAINT (Bruker, 2016)
;
_computing_molecular_graphics
;
OLEX2 (Dolomanov <i>et al.</i>, 2009)
;
_computing_publication_material
;
OLEX2 (Dolomanov <i>et al.</i>, 2009)
;
_computing_structure_refinement
;
SHELXL2018 (Sheldrick, 2015b)
;
_computing_structure_solution
;
SHELXT (Sheldrick, 2015a)
;
_diffrn_ambient_temperature 170
_diffrn_measured_fraction_theta_full 0.983
_diffrn_measured_fraction_theta_max 0.983
_diffrn_measurement_device_type 'Bruker D8 VENTURE'
_diffrn_measurement_method '\f and \w scans'
_diffrn_radiation_type MoK\a
_diffrn_radiation_wavelength 0.71073
_diffrn_reflns_av_R_equivalents 0.1064
_diffrn_reflns_av_unetI/netI 0.0876
_diffrn_reflns_limit_h_max 8
_diffrn_reflns_limit_h_min -8
_diffrn_reflns_limit_k_max 9
_diffrn_reflns_limit_k_min -9
_diffrn_reflns_limit_l_max 37
_diffrn_reflns_limit_l_min -36
_diffrn_reflns_number 14623
_diffrn_reflns_theta_full 25.129
_diffrn_reflns_theta_max 25.129
_diffrn_reflns_theta_min 2.544
_diffrn_standards_number 0
_exptl_absorpt_coefficient_mu 0.081
_exptl_absorpt_correction_T_max 0.7452
_exptl_absorpt_correction_T_min 0.5282
_exptl_absorpt_correction_type multi-scan
_exptl_absorpt_process_details
;
(SADABS; Bruker, 2016)
;
_exptl_crystal_colour colourless
_exptl_crystal_density_diffrn 1.332
_exptl_crystal_description needle
_exptl_crystal_F_000 784
_exptl_crystal_size_max 0.12
_exptl_crystal_size_mid 0.04
_exptl_crystal_size_min 0.02
_refine_diff_density_max 0.186
_refine_diff_density_min -0.205
_refine_ls_extinction_method none
_refine_ls_goodness_of_fit_ref 1.064
_refine_ls_hydrogen_treatment constr
_refine_ls_matrix_type full
_refine_ls_number_parameters 271
_refine_ls_number_reflns 3329
_refine_ls_number_restraints 0
_refine_ls_restrained_S_all 1.064
_refine_ls_R_factor_all 0.1332
_refine_ls_R_factor_gt 0.0607
_refine_ls_shift/su_max 0.000
_refine_ls_shift/su_mean 0.000
_refine_ls_structure_factor_coef Fsqd
_refine_ls_weighting_details 'w=1/[\s^2^(Fo^2^)+(0.0373P)^2^+0.3575P] where P=(Fo^2^+2Fc^2^)/3'
_refine_ls_weighting_scheme calc
_refine_ls_wR_factor_gt 0.1068
_refine_ls_wR_factor_ref 0.1377
_reflns_number_gt 1844
_reflns_number_total 3329
_reflns_threshold_expression 'I > 2\s(I)'
_cod_data_source_file dg3020sup1.cif
_cod_data_source_block Fluoranthene-TCNB
_cod_database_code 2022426
_shelx_space_group_comment
;
The symmetry employed for this shelxl refinement is uniquely defined
by the following loop, which should always be used as a source of
symmetry information in preference to the above space-group names.
They are only intended as comments.
;
_shelx_estimated_absorpt_t_min 0.990
_shelx_estimated_absorpt_t_max 0.998

loop_
_space_group_symop_operation_xyz
'x, y, z'
'-x, y+1/2, -z+1/2'
'-x, -y, -z'
'x, -y-1/2, z-1/2'

loop_
_atom_site_type_symbol
_atom_site_label
_atom_site_fract_x
_atom_site_fract_y
_atom_site_fract_z
_atom_site_U_iso_or_equiv
_atom_site_adp_type
_atom_site_calc_flag
_atom_site_occupancy
_atom_site_disorder_assembly
_atom_site_disorder_group
N N1 0.8535(3) 0.8284(3) 0.49995(8) 0.0570(8) Uani d 1 . .
N N2 0.8746(4) 0.4306(4) 0.42633(9) 0.0611(8) Uani d 1 . .
N N4 1.1536(4) 1.2872(4) 0.33128(9) 0.0627(8) Uani d 1 . .
C C8 0.5510(3) 0.8931(3) 0.34984(9) 0.0359(7) Uani d 1 . .
C C7 0.5087(3) 0.7267(3) 0.35017(9) 0.0376(7) Uani d 1 . .
C C9 0.5178(3) 0.9642(3) 0.39021(9) 0.0362(7) Uani d 1 . .
C C23 1.0575(3) 1.0094(4) 0.36197(9) 0.0386(7) Uani d 1 . .
C C19 0.9539(3) 0.8487(4) 0.42077(8) 0.0375(7) Uani d 1 . .
C C18 0.8980(4) 0.8365(4) 0.46490(10) 0.0444(8) Uani d 1 . .
C C22 1.0600(3) 0.8707(4) 0.33603(9) 0.0391(7) Uani d 1 . .
C C11 0.4488(3) 0.8350(4) 0.41782(9) 0.0402(7) Uani d 1 . .
N N3 1.1494(4) 0.8957(4) 0.25640(9) 0.0688(9) Uani d 1 . .
C C24 1.0043(3) 0.9986(4) 0.40442(9) 0.0398(7) Uani d 1 . .
H H24 1.002249 1.092059 0.422029 0.048 Uiso calc 1 . .
C C12 0.4433(3) 0.6902(4) 0.39349(9) 0.0383(7) Uani d 1 . .
C C3 0.6199(3) 0.9759(4) 0.31473(9) 0.0445(8) Uani d 1 . .
C C21 1.0108(3) 0.7219(4) 0.35261(9) 0.0403(7) Uani d 1 . .
H H21 1.012965 0.628398 0.335030 0.048 Uiso calc 1 . .
C C20 0.9581(3) 0.7101(4) 0.39516(9) 0.0385(7) Uani d 1 . .
C C25 1.1109(4) 1.1641(4) 0.34488(9) 0.0459(8) Uani d 1 . .
C C10 0.5546(4) 1.1256(4) 0.39516(10) 0.0497(8) Uani d 1 . .
H H10 0.532906 1.178143 0.421637 0.060 Uiso calc 1 . .
C C17 0.9103(4) 0.5553(4) 0.41284(9) 0.0450(8) Uani d 1 . .
C C26 1.1103(4) 0.8836(4) 0.29171(10) 0.0473(8) Uani d 1 . .
C C6 0.5375(4) 0.6398(4) 0.31342(10) 0.0520(9) Uani d 1 . .
H H6 0.509880 0.527804 0.312205 0.062 Uiso calc 1 . .
C C2 0.6573(4) 1.1428(4) 0.32086(11) 0.0566(9) Uani d 1 . .
H H2 0.704037 1.206110 0.298054 0.068 Uiso calc 1 . .
C C13 0.3814(4) 0.5482(4) 0.41222(11) 0.0529(9) Uani d 1 . .
H H13 0.375049 0.450989 0.396161 0.063 Uiso calc 1 . .
C C4 0.6497(4) 0.8820(5) 0.27740(10) 0.0585(10) Uani d 1 . .
H H4 0.697620 0.931300 0.252427 0.070 Uiso calc 1 . .
C C16 0.3932(4) 0.8344(5) 0.45998(10) 0.0550(9) Uani d 1 . .
H H16 0.395513 0.931181 0.476256 0.066 Uiso calc 1 . .
C C1 0.6255(4) 1.2117(4) 0.35993(12) 0.0602(10) Uani d 1 . .
H H1 0.652499 1.323114 0.363531 0.072 Uiso calc 1 . .
C C5 0.6094(4) 0.7210(5) 0.27742(10) 0.0627(10) Uani d 1 . .
H H5 0.630618 0.660669 0.252100 0.075 Uiso calc 1 . .
C C15 0.3340(4) 0.6912(6) 0.47833(11) 0.0708(12) Uani d 1 . .
H H15 0.296753 0.690023 0.507371 0.085 Uiso calc 1 . .
C C14 0.3289(4) 0.5508(5) 0.45481(12) 0.0692(11) Uani d 1 . .
H H14 0.288705 0.453822 0.467971 0.083 Uiso calc 1 . .

loop_
_atom_site_aniso_label
_atom_site_aniso_U_11
_atom_site_aniso_U_22
_atom_site_aniso_U_33
_atom_site_aniso_U_12
_atom_site_aniso_U_13
_atom_site_aniso_U_23
N1 0.0652(18) 0.062(2) 0.0433(18) -0.0045(14) 0.0057(13) -0.0018(14)
N2 0.0716(19) 0.053(2) 0.0583(19) -0.0113(15) 0.0014(14) 0.0049(16)
N4 0.0668(19) 0.059(2) 0.0619(19) -0.0120(15) -0.0020(14) 0.0100(16)
C8 0.0271(14) 0.041(2) 0.0397(17) 0.0036(13) -0.0027(12) 0.0017(14)
C7 0.0319(15) 0.037(2) 0.0435(18) 0.0031(13) -0.0029(12) -0.0045(14)
C9 0.0299(14) 0.0343(19) 0.0444(18) 0.0032(13) -0.0047(12) -0.0037(14)
C23 0.0337(15) 0.043(2) 0.0396(18) -0.0001(13) -0.0034(12) 0.0025(15)
C19 0.0320(15) 0.046(2) 0.0342(17) 0.0024(13) -0.0006(12) -0.0010(15)
C18 0.0438(18) 0.044(2) 0.045(2) -0.0015(14) 0.0008(14) -0.0025(15)
C22 0.0311(15) 0.047(2) 0.0393(18) 0.0029(14) 0.0032(12) -0.0013(15)
C11 0.0295(15) 0.053(2) 0.0378(18) 0.0029(14) -0.0031(12) 0.0008(15)
N3 0.078(2) 0.077(2) 0.052(2) -0.0105(16) 0.0154(15) -0.0070(16)
C24 0.0383(15) 0.045(2) 0.0362(18) 0.0020(14) -0.0010(12) -0.0036(14)
C12 0.0305(15) 0.0375(19) 0.0469(18) 0.0017(13) -0.0013(12) 0.0048(15)
C3 0.0293(15) 0.058(2) 0.046(2) 0.0037(14) -0.0029(13) 0.0129(17)
C21 0.0382(16) 0.042(2) 0.0407(18) -0.0001(13) 0.0011(13) -0.0032(15)
C20 0.0309(15) 0.0399(19) 0.0449(18) 0.0019(13) -0.0007(12) -0.0006(15)
C25 0.0443(18) 0.052(2) 0.0410(19) -0.0026(16) -0.0002(13) 0.0017(17)
C10 0.0472(18) 0.041(2) 0.061(2) 0.0081(15) -0.0102(15) -0.0091(17)
C17 0.0427(17) 0.049(2) 0.0434(19) -0.0029(16) -0.0007(14) -0.0016(17)
C26 0.0453(18) 0.053(2) 0.044(2) -0.0006(15) 0.0044(15) -0.0015(16)
C6 0.0490(18) 0.054(2) 0.053(2) 0.0068(16) -0.0079(15) -0.0147(18)
C2 0.0397(18) 0.059(3) 0.071(3) -0.0058(16) -0.0090(16) 0.028(2)
C13 0.0388(17) 0.050(2) 0.069(2) 0.0009(15) -0.0074(15) 0.0133(18)
C4 0.0417(18) 0.093(3) 0.041(2) 0.0101(19) 0.0031(14) 0.013(2)
C16 0.0398(18) 0.082(3) 0.043(2) 0.0049(17) -0.0040(14) -0.0024(18)
C1 0.048(2) 0.044(2) 0.088(3) -0.0065(16) -0.0206(18) 0.010(2)
C5 0.056(2) 0.089(3) 0.044(2) 0.019(2) -0.0027(16) -0.015(2)
C15 0.048(2) 0.116(4) 0.048(2) 0.001(2) -0.0011(16) 0.024(3)
C14 0.0466(19) 0.085(3) 0.076(3) -0.005(2) -0.0023(18) 0.040(2)

loop_
_atom_type_symbol
_atom_type_description
_atom_type_scat_dispersion_real
_atom_type_scat_dispersion_imag
_atom_type_scat_source
C C 0.0033 0.0016 'International Tables Vol C Tables 4.2.6.8 and 6.1.1.4'
H H 0.0000 0.0000 'International Tables Vol C Tables 4.2.6.8 and 6.1.1.4'
N N 0.0061 0.0033 'International Tables Vol C Tables 4.2.6.8 and 6.1.1.4'

loop_
_geom_angle_atom_site_label_1
_geom_angle_atom_site_label_2
_geom_angle_atom_site_label_3
_geom_angle_site_symmetry_1
_geom_angle_site_symmetry_3
_geom_angle
_geom_angle_publ_flag
C7 C8 C9 . . 111.2(2) ?
C3 C8 C7 . . 124.5(3) ?
C3 C8 C9 . . 124.3(3) ?
C8 C7 C12 . . 106.2(2) ?
C6 C7 C8 . . 118.1(3) ?
C6 C7 C12 . . 135.7(3) ?
C8 C9 C11 . . 106.4(2) ?
C10 C9 C8 . . 118.2(3) ?
C10 C9 C11 . . 135.4(3) ?
C22 C23 C25 . . 120.5(3) ?
C24 C23 C22 . . 120.3(3) ?
C24 C23 C25 . . 119.3(3) ?
C24 C19 C18 . . 119.3(3) ?
C24 C19 C20 . . 120.9(3) ?
C20 C19 C18 . . 119.8(3) ?
N1 C18 C19 . . 179.3(3) ?
C23 C22 C26 . . 119.9(3) ?
C21 C22 C23 . . 120.4(3) ?
C21 C22 C26 . . 119.6(3) ?
C12 C11 C9 . . 108.0(2) ?
C16 C11 C9 . . 131.9(3) ?
C16 C11 C12 . . 120.1(3) ?
C23 C24 C19 . . 119.0(3) ?
C11 C12 C7 . . 108.2(2) ?
C13 C12 C7 . . 132.1(3) ?
C13 C12 C11 . . 119.7(3) ?
C8 C3 C2 . . 116.3(3) ?
C8 C3 C4 . . 115.9(3) ?
C4 C3 C2 . . 127.8(3) ?
C22 C21 C20 . . 119.6(3) ?
C19 C20 C17 . . 120.3(3) ?
C21 C20 C19 . . 119.8(3) ?
C21 C20 C17 . . 119.9(3) ?
N4 C25 C23 . . 179.9(4) ?
C9 C10 C1 . . 118.4(3) ?
N2 C17 C20 . . 178.6(4) ?
N3 C26 C22 . . 179.2(4) ?
C7 C6 C5 . . 118.5(3) ?
C1 C2 C3 . . 119.5(3) ?
C14 C13 C12 . . 118.9(3) ?
C5 C4 C3 . . 120.0(3) ?
C11 C16 C15 . . 119.4(3) ?
C2 C1 C10 . . 123.4(3) ?
C4 C5 C6 . . 123.0(3) ?
C14 C15 C16 . . 120.5(3) ?
C15 C14 C13 . . 121.3(3) ?

loop_
_geom_bond_atom_site_label_1
_geom_bond_atom_site_label_2
_geom_bond_site_symmetry_2
_geom_bond_distance
_geom_bond_publ_flag
N1 C18 . 1.148(3) ?
N2 C17 . 1.146(4) ?
N4 C25 . 1.149(4) ?
C8 C7 . 1.412(4) ?
C8 C9 . 1.416(4) ?
C8 C3 . 1.392(4) ?
C7 C12 . 1.471(4) ?
C7 C6 . 1.374(4) ?
C9 C11 . 1.466(4) ?
C9 C10 . 1.372(4) ?
C23 C22 . 1.407(4) ?
C23 C24 . 1.389(4) ?
C23 C25 . 1.442(4) ?
C19 C18 . 1.446(4) ?
C19 C24 . 1.393(4) ?
C19 C20 . 1.400(4) ?
C22 C21 . 1.385(4) ?
C22 C26 . 1.441(4) ?
C11 C12 . 1.421(4) ?
C11 C16 . 1.382(4) ?
N3 C26 . 1.147(3) ?
C12 C13 . 1.391(4) ?
C3 C2 . 1.422(4) ?
C3 C4 . 1.421(4) ?
C21 C20 . 1.391(4) ?
C20 C17 . 1.440(4) ?
C10 C1 . 1.414(4) ?
C6 C5 . 1.415(4) ?
C2 C1 . 1.370(4) ?
C13 C14 . 1.389(5) ?
C4 C5 . 1.366(5) ?
C16 C15 . 1.387(5) ?
C15 C14 . 1.376(5) ?

_cod_database_fobs_code 2022426
